data_7135129
loop_
_publ_author_name
'Lin, Wei'
'Luo, Zhenli'
'Zhu, Huixuan'
'Hu, Jinhui'
'Xiong, Zhuang'
'Wu, Jia-Qiang'

_publ_section_title
;
 Rh(III)-catalyzed C-H activation/&#x3b2;-F elimination/Michael addition:
 diastereoselective access to dihydroisoquinolinones featuring
 &#x3b2;-amino &#x3b1;-fluorocarbonyl motif.
;
_journal_issue 94
_journal_name_full 'Chemical communications (Cambridge, England)'
_journal_page_first 18709
_journal_page_last 18712
_journal_paper_doi 10.1039/d5cc04004c
_journal_volume 61
_journal_year 2025
_chemical_formula_moiety 'C22 H18 F N O3'
_chemical_formula_sum 'C22 H18 F N O3'
_chemical_formula_weight 363.37
_chemical_name_systematic 3-(1-fluoro-2-(naphthalen-2-yl)-2-oxoethyl)-2-methoxy-3,4-dihydroisoquinolin-1(2H)-one
_space_group_crystal_system monoclinic
_space_group_IT_number 14
_space_group_name_Hall '-P 2yn'
_space_group_name_H-M_alt 'P 1 21/n 1'
_atom_sites_solution_hydrogens geom
_atom_sites_solution_primary dual
_audit_creation_date 2025-04-21
_audit_creation_method
;
Olex2 1.3
(compiled 2020.11.12 svn.r5f609507 for OlexSys, GUI svn.r6408)
;
_audit_update_record
;
2025-04-21 deposited with the CCDC.	2025-10-21 downloaded from the CCDC.
;
_cell_angle_alpha 90
_cell_angle_beta 94.376(2)
_cell_angle_gamma 90
_cell_formula_units_Z 4
_cell_length_a 11.0201(3)
_cell_length_b 7.3436(2)
_cell_length_c 21.6386(6)
_cell_measurement_reflns_used 6370
_cell_measurement_temperature 213(20)
_cell_measurement_theta_max 77.3430
_cell_measurement_theta_min 4.3440
_cell_volume 1746.05(8)
_computing_cell_refinement 'CrysAlisPro 1.171.42.94a (Rigaku OD, 2023)'
_computing_data_collection 'CrysAlisPro 1.171.42.94a (Rigaku OD, 2023)'
_computing_data_reduction 'CrysAlisPro 1.171.42.94a (Rigaku OD, 2023)'
_computing_molecular_graphics 'Olex2 1.3 (Dolomanov et al., 2009)'
_computing_publication_material 'Olex2 1.3 (Dolomanov et al., 2009)'
_computing_structure_refinement 'SHELXL 2018/3 (Sheldrick, 2015)'
_computing_structure_solution 'SHELXT 2018/2 (Sheldrick, 2018)'
_diffrn_ambient_environment N~2~
_diffrn_ambient_temperature 213(20)
_diffrn_detector 'Hybrid Pixel Array Detector'
_diffrn_detector_area_resol_mean 10.0000
_diffrn_detector_type HyPix
_diffrn_measured_fraction_theta_full 0.996
_diffrn_measured_fraction_theta_max 0.938
_diffrn_measurement_details
;
List of Runs (angles in degrees, time in seconds):

  # Type    Start    End  Width  t~exp~   \w     \q     \k     \f   Frames
#--------------------------------------------------------------------------
  1  \w     59.00  98.00   0.50    1.34    --  108.07 -99.00  90.00   78
  2  \w     76.00 102.00   0.50    1.34    --  108.07 -99.00  60.00   52
  3  \w     48.00 106.00   0.50    1.34    --  108.07 -99.00   0.00  116
  4  \w     57.00 102.00   0.50    1.34    --  108.07 -99.00-120.00   90
  5  \w     58.00  83.00   0.50    1.34    --  108.07 -77.00-150.00   50
  6  \w     38.00  65.00   0.50    1.34    --  108.07 -57.00-120.00   54
  7  \w     38.00  63.00   0.50    1.34    --  108.07 -57.00 -60.00   50
  8  \w     36.00  64.00   0.50    1.34    --  108.07 -57.00 -90.00   56
  9  \w     36.00  66.00   0.50    1.34    --  108.07 -57.00  30.00   60
 10  \w     36.00  62.00   0.50    1.34    --  108.07 -57.00  90.00   52
 11  \w     40.00  66.00   0.50    1.34    --  108.07 -57.00 120.00   52
 12  \w     37.00  65.00   0.50    1.34    --  108.07 -57.00 150.00   56
 13  \w    -11.00  26.00   0.50    0.34    --   50.36 -18.00 105.00   74
 14  \w     -2.00  26.00   0.50    0.34    --   50.36 -19.00   0.00   56
 15  \w     83.00 108.00   0.50    0.34    --   50.36  18.00 -86.00   50
 16  \w    107.00 178.00   0.50    1.34    --  108.07  38.00-180.00  142
 17  \w    101.00 169.00   0.50    1.34    --  108.07  18.00 -86.00  136
 18  \w    -50.00 -19.00   0.50    1.34    --  -90.00  57.00-180.00   62
 19  \w    -53.00 -18.00   0.50    1.34    --  -90.00  57.00-120.00   70
 20  \w    -24.00  23.00   0.50    0.34    --  -50.36  18.00 -86.00   94
 21  \w    -26.00  21.00   0.50    0.34    --  -50.36  19.00 -30.00   94
 22  \w    -24.00  13.00   0.50    0.34    --  -50.36  19.00  60.00   74
 23  \w   -105.00 -43.00   0.50    0.34    --  -50.36 -18.00 105.00  124
 24  \w   -134.00 -90.00   0.50    1.34    --  -90.00 -18.00 105.00   88
 25  \w    -71.00 -31.00   0.50    1.34    --  -90.00 125.00 -30.00   80
 26  \w   -109.00 -84.00   0.50    1.34    --  -90.00 -38.00-150.00   50
;
_diffrn_measurement_device 'four-circle diffractometer'
_diffrn_measurement_device_type 'XtaLAB Synergy, Dualflex, HyPix'
_diffrn_measurement_method '\w scans'
_diffrn_orient_matrix_type 'CrysAlisPro convention (1999,Acta A55,543-557)'
_diffrn_orient_matrix_UB_11 -0.1140603000
_diffrn_orient_matrix_UB_12 0.0517496000
_diffrn_orient_matrix_UB_13 0.0330809000
_diffrn_orient_matrix_UB_21 0.0774095000
_diffrn_orient_matrix_UB_22 0.0088239000
_diffrn_orient_matrix_UB_23 0.0622751000
_diffrn_orient_matrix_UB_31 0.0256435000
_diffrn_orient_matrix_UB_32 0.2031313000
_diffrn_orient_matrix_UB_33 -0.0111404000
_diffrn_radiation_monochromator mirror
_diffrn_radiation_probe x-ray
_diffrn_radiation_type 'Cu K\a'
_diffrn_radiation_wavelength 1.54184
_diffrn_reflns_av_R_equivalents 0.0288
_diffrn_reflns_av_unetI/netI 0.0276
_diffrn_reflns_Laue_measured_fraction_full 0.996
_diffrn_reflns_Laue_measured_fraction_max 0.938
_diffrn_reflns_limit_h_max 13
_diffrn_reflns_limit_h_min -13
_diffrn_reflns_limit_k_max 9
_diffrn_reflns_limit_k_min -4
_diffrn_reflns_limit_l_max 27
_diffrn_reflns_limit_l_min -26
_diffrn_reflns_number 11495
_diffrn_reflns_point_group_measured_fraction_full 0.996
_diffrn_reflns_point_group_measured_fraction_max 0.938
_diffrn_reflns_theta_full 67.684
_diffrn_reflns_theta_max 78.632
_diffrn_reflns_theta_min 4.098
_diffrn_source 'micro-focus sealed X-ray tube'
_diffrn_source_type 'PhotonJet (Cu) X-ray Source'
_exptl_absorpt_coefficient_mu 0.818
_exptl_absorpt_correction_T_max 1.00000
_exptl_absorpt_correction_T_min 0.74983
_exptl_absorpt_correction_type multi-scan
_exptl_absorpt_process_details
;
CrysAlisPro 1.171.42.94a (Rigaku Oxford Diffraction, 2023)
Empirical absorption correction using spherical harmonics,
implemented in SCALE3 ABSPACK scaling algorithm.
;
_exptl_crystal_colour 'clear light white'
_exptl_crystal_colour_lustre clear
_exptl_crystal_colour_modifier light
_exptl_crystal_colour_primary white
_exptl_crystal_density_diffrn 1.382
_exptl_crystal_description plate
_exptl_crystal_F_000 760
_exptl_crystal_preparation no
_exptl_crystal_recrystallization_method 'Vapour deposition'
_exptl_crystal_size_max 0.2
_exptl_crystal_size_mid 0.03
_exptl_crystal_size_min 0.01
_refine_diff_density_max 0.257
_refine_diff_density_min -0.214
_refine_diff_density_rms 0.039
_refine_ls_extinction_method none
_refine_ls_goodness_of_fit_ref 1.053
_refine_ls_hydrogen_treatment constr
_refine_ls_matrix_type full
_refine_ls_number_parameters 245
_refine_ls_number_reflns 3518
_refine_ls_number_restraints 0
_refine_ls_restrained_S_all 1.053
_refine_ls_R_factor_all 0.0469
_refine_ls_R_factor_gt 0.0391
_refine_ls_shift/su_max 0.001
_refine_ls_shift/su_mean 0.000
_refine_ls_structure_factor_coef Fsqd
_refine_ls_weighting_details 'w=1/[\s^2^(Fo^2^)+(0.0559P)^2^+0.4179P] where P=(Fo^2^+2Fc^2^)/3'
_refine_ls_weighting_scheme calc
_refine_ls_wR_factor_gt 0.1035
_refine_ls_wR_factor_ref 0.1090
_reflns_Friedel_coverage 0.000
_reflns_number_gt 2967
_reflns_number_total 3518
_reflns_threshold_expression 'I > 2\s(I)'
_cod_data_source_file d5cc04004c2.cif
_cod_data_source_block exp_7897_auto
_cod_depositor_comments 'Adding full bibliography for 7135129--7135130.cif.'
_cod_database_code 7135129
_shelx_shelxl_version_number 2018/3
_shelx_space_group_comment
;
The symmetry employed for this shelxl refinement is uniquely defined
by the following loop, which should always be used as a source of
symmetry information in preference to the above space-group names.
They are only intended as comments.
;
_shelx_estimated_absorpt_t_max 0.992
_shelx_estimated_absorpt_t_min 0.853
_reflns_odcompleteness_completeness 99.70
_reflns_odcompleteness_iscentric 1
_reflns_odcompleteness_theta 66.97
_olex2_refinement_description
;
1. Fixed Uiso
 At 1.2 times of:
  All C(H) groups, All C(H,H) groups
 At 1.5 times of:
  All C(H,H,H) groups
2.a Ternary CH refined with riding coordinates:
 C9(H9), C11(H11)
2.b Secondary CH2 refined with riding coordinates:
 C8(H8A,H8B)
2.c Aromatic/amide H refined with riding coordinates:
 C14(H14), C3(H3), C21(H21), C22(H22), C6(H6), C5(H5), C16(H16), C4(H4),
 C19(H19), C18(H18), C17(H17)
2.d Idealised Me refined as rotating group:
 C10(H10A,H10B,H10C)
;
_olex2_exptl_crystal_mounting_method no
_olex2_submission_special_instructions 'No special instructions were received'
_oxdiff_exptl_absorpt_empirical_details
;
Empirical correction (ABSPACK) includes:
- Absorption correction using spherical harmonics
- Frame scaling
;
_oxdiff_exptl_absorpt_empirical_full_max 1.528
_oxdiff_exptl_absorpt_empirical_full_min 0.775

loop_
_space_group_symop_operation_xyz
'x, y, z'
'-x+1/2, y+1/2, -z+1/2'
'-x, -y, -z'
'x-1/2, -y-1/2, z-1/2'

loop_
_atom_site_label
_atom_site_type_symbol
_atom_site_fract_x
_atom_site_fract_y
_atom_site_fract_z
_atom_site_U_iso_or_equiv
_atom_site_adp_type
_atom_site_occupancy
_atom_site_site_symmetry_order
_atom_site_calc_flag
_atom_site_refinement_flags_posn
_atom_site_refinement_flags_adp
_atom_site_refinement_flags_occupancy
_atom_site_disorder_assembly
_atom_site_disorder_group
F1 F 0.91861(7) 0.15361(12) 0.38752(4) 0.0407(2) Uani 1 1 d . . . . .
O2 O 0.65614(8) 0.27442(13) 0.26942(4) 0.0330(2) Uani 1 1 d . . . . .
O1 O 0.82929(9) 0.31834(15) 0.19075(4) 0.0388(3) Uani 1 1 d . . . . .
O3 O 0.85737(9) 0.26969(17) 0.49588(5) 0.0451(3) Uani 1 1 d . . . . .
N1 N 0.76617(10) 0.36314(17) 0.28683(5) 0.0314(3) Uani 1 1 d . . . . .
C2 C 0.97542(12) 0.42150(18) 0.27031(6) 0.0288(3) Uani 1 1 d . . . . .
C1 C 0.85200(12) 0.36299(18) 0.24512(6) 0.0293(3) Uani 1 1 d . . . . .
C13 C 0.64421(12) 0.24595(19) 0.47267(6) 0.0303(3) Uani 1 1 d . . . . .
C7 C 0.99461(12) 0.49635(19) 0.32949(6) 0.0299(3) Uani 1 1 d . . . . .
C9 C 0.78380(12) 0.39432(19) 0.35347(6) 0.0289(3) Uani 1 1 d . . . . .
H9 H 0.708745 0.452755 0.366278 0.035 Uiso 1 1 calc R U . . .
C15 C 0.42763(12) 0.20322(19) 0.44692(6) 0.0320(3) Uani 1 1 d . . . . .
C11 C 0.79935(12) 0.2148(2) 0.38946(6) 0.0314(3) Uani 1 1 d . . . . .
H11 H 0.742501 0.122551 0.370539 0.038 Uiso 1 1 calc R U . . .
C14 C 0.54919(12) 0.2065(2) 0.42992(6) 0.0322(3) Uani 1 1 d . . . . .
H14 H 0.565141 0.181176 0.388736 0.039 Uiso 1 1 calc R U . . .
C20 C 0.40458(13) 0.23856(19) 0.50926(6) 0.0329(3) Uani 1 1 d . . . . .
C12 C 0.77370(12) 0.24421(19) 0.45722(6) 0.0324(3) Uani 1 1 d . . . . .
C8 C 0.88762(12) 0.5295(2) 0.36713(6) 0.0313(3) Uani 1 1 d . . . . .
H8A H 0.856971 0.653036 0.358792 0.038 Uiso 1 1 calc R U . . .
H8B H 0.914922 0.522378 0.411234 0.038 Uiso 1 1 calc R U . . .
C3 C 1.07253(13) 0.4013(2) 0.23333(7) 0.0363(3) Uani 1 1 d . . . . .
H3 H 1.059340 0.351159 0.193414 0.044 Uiso 1 1 calc R U . . .
C21 C 0.50354(15) 0.2825(2) 0.55210(7) 0.0396(3) Uani 1 1 d . . . . .
H21 H 0.489080 0.309428 0.593364 0.048 Uiso 1 1 calc R U . . .
C22 C 0.61955(14) 0.2864(2) 0.53446(6) 0.0378(3) Uani 1 1 d . . . . .
H22 H 0.684024 0.316247 0.563658 0.045 Uiso 1 1 calc R U . . .
C6 C 1.11088(13) 0.5507(2) 0.35067(7) 0.0377(3) Uani 1 1 d . . . . .
H6 H 1.124482 0.602347 0.390350 0.045 Uiso 1 1 calc R U . . .
C5 C 1.20734(13) 0.5294(2) 0.31363(7) 0.0431(4) Uani 1 1 d . . . . .
H5 H 1.285982 0.565931 0.328449 0.052 Uiso 1 1 calc R U . . .
C16 C 0.32832(14) 0.1627(2) 0.40393(8) 0.0441(4) Uani 1 1 d . . . . .
H16 H 0.342306 0.140119 0.362302 0.053 Uiso 1 1 calc R U . . .
C4 C 1.18832(14) 0.4547(2) 0.25511(7) 0.0426(4) Uani 1 1 d . . . . .
H4 H 1.253857 0.440229 0.230170 0.051 Uiso 1 1 calc R U . . .
C19 C 0.28318(14) 0.2287(2) 0.52653(8) 0.0424(4) Uani 1 1 d . . . . .
H19 H 0.267052 0.249924 0.567951 0.051 Uiso 1 1 calc R U . . .
C10 C 0.56389(14) 0.4045(2) 0.25047(8) 0.0439(4) Uani 1 1 d . . . . .
H10A H 0.585106 0.464817 0.212895 0.066 Uiso 1 1 calc R U . . .
H10B H 0.557626 0.494176 0.282993 0.066 Uiso 1 1 calc R U . . .
H10C H 0.486448 0.342687 0.242690 0.066 Uiso 1 1 calc R U . . .
C18 C 0.18963(15) 0.1889(2) 0.48385(9) 0.0476(4) Uani 1 1 d . . . . .
H18 H 0.109534 0.183598 0.495889 0.057 Uiso 1 1 calc R U . . .
C17 C 0.21264(15) 0.1558(3) 0.42190(9) 0.0505(4) Uani 1 1 d . . . . .
H17 H 0.147717 0.128673 0.392633 0.061 Uiso 1 1 calc R U . . .

loop_
_atom_site_aniso_label
_atom_site_aniso_U_11
_atom_site_aniso_U_22
_atom_site_aniso_U_33
_atom_site_aniso_U_23
_atom_site_aniso_U_13
_atom_site_aniso_U_12
F1 0.0278(4) 0.0453(5) 0.0495(5) 0.0044(4) 0.0067(3) 0.0076(4)
O2 0.0243(5) 0.0338(5) 0.0402(5) -0.0009(4) -0.0031(4) -0.0046(4)
O1 0.0393(6) 0.0483(6) 0.0285(5) -0.0051(4) 0.0006(4) -0.0055(5)
O3 0.0327(5) 0.0654(8) 0.0363(6) 0.0029(5) -0.0025(4) -0.0077(5)
N1 0.0238(5) 0.0402(7) 0.0298(6) -0.0028(5) -0.0013(4) -0.0061(5)
C2 0.0275(6) 0.0293(7) 0.0297(6) 0.0013(5) 0.0021(5) -0.0001(5)
C1 0.0298(7) 0.0287(7) 0.0293(6) -0.0001(5) 0.0016(5) 0.0001(5)
C13 0.0303(7) 0.0308(7) 0.0302(7) 0.0034(5) 0.0041(5) -0.0004(5)
C7 0.0284(6) 0.0306(7) 0.0306(6) 0.0024(5) 0.0021(5) -0.0015(5)
C9 0.0247(6) 0.0338(7) 0.0286(6) -0.0018(5) 0.0037(5) -0.0001(5)
C15 0.0297(7) 0.0316(7) 0.0350(7) 0.0020(5) 0.0043(5) 0.0028(6)
C11 0.0230(6) 0.0360(7) 0.0354(7) 0.0002(6) 0.0042(5) 0.0001(5)
C14 0.0302(7) 0.0371(7) 0.0294(6) 0.0004(5) 0.0040(5) 0.0016(6)
C20 0.0347(7) 0.0291(7) 0.0358(7) 0.0050(5) 0.0083(6) 0.0044(6)
C12 0.0298(7) 0.0339(7) 0.0331(7) 0.0048(5) 0.0008(5) -0.0022(6)
C8 0.0305(7) 0.0343(7) 0.0291(6) -0.0024(5) 0.0027(5) -0.0031(6)
C3 0.0347(7) 0.0414(8) 0.0333(7) -0.0011(6) 0.0065(6) 0.0002(6)
C21 0.0428(8) 0.0471(9) 0.0298(7) 0.0000(6) 0.0084(6) 0.0008(7)
C22 0.0371(8) 0.0468(8) 0.0291(7) 0.0000(6) 0.0003(6) -0.0049(6)
C6 0.0326(7) 0.0476(9) 0.0325(7) 0.0000(6) -0.0006(5) -0.0067(6)
C5 0.0268(7) 0.0576(10) 0.0444(8) 0.0039(7) -0.0006(6) -0.0069(7)
C16 0.0311(7) 0.0573(10) 0.0435(8) -0.0049(7) -0.0001(6) 0.0058(7)
C4 0.0299(7) 0.0554(10) 0.0438(8) 0.0021(7) 0.0107(6) 0.0000(7)
C19 0.0395(8) 0.0412(9) 0.0484(9) 0.0047(7) 0.0169(7) 0.0067(7)
C10 0.0312(7) 0.0417(9) 0.0569(9) -0.0002(7) -0.0086(7) 0.0023(6)
C18 0.0302(7) 0.0476(9) 0.0666(11) 0.0067(8) 0.0138(7) 0.0072(7)
C17 0.0289(8) 0.0604(11) 0.0614(10) -0.0011(8) -0.0023(7) 0.0051(7)

loop_
_atom_type_symbol
_atom_type_description
_atom_type_scat_dispersion_real
_atom_type_scat_dispersion_imag
_atom_type_scat_source
C C 0.0181 0.0091 'International Tables Vol C Tables 4.2.6.8 and 6.1.1.4'
H H 0.0000 0.0000 'International Tables Vol C Tables 4.2.6.8 and 6.1.1.4'
F F 0.0727 0.0534 'International Tables Vol C Tables 4.2.6.8 and 6.1.1.4'
N N 0.0311 0.0180 'International Tables Vol C Tables 4.2.6.8 and 6.1.1.4'
O O 0.0492 0.0322 'International Tables Vol C Tables 4.2.6.8 and 6.1.1.4'

loop_
_geom_angle_atom_site_label_1
_geom_angle_atom_site_label_2
_geom_angle_atom_site_label_3
_geom_angle
_geom_angle_site_symmetry_1
_geom_angle_site_symmetry_3
_geom_angle_publ_flag
N1 O2 C10 110.32(11) . . ?
O2 N1 C9 112.69(10) . . ?
C1 N1 O2 116.96(10) . . ?
C1 N1 C9 127.67(11) . . ?
C7 C2 C1 121.33(12) . . ?
C3 C2 C1 118.64(12) . . ?
C3 C2 C7 120.03(12) . . ?
O1 C1 N1 122.42(12) . . ?
O1 C1 C2 122.76(12) . . ?
N1 C1 C2 114.82(11) . . ?
C14 C13 C12 122.72(12) . . ?
C14 C13 C22 119.25(13) . . ?
C22 C13 C12 118.01(12) . . ?
C2 C7 C8 119.41(12) . . ?
C6 C7 C2 119.25(12) . . ?
C6 C7 C8 121.18(12) . . ?
N1 C9 H9 107.1 . . ?
N1 C9 C11 111.61(11) . . ?
N1 C9 C8 109.56(10) . . ?
C11 C9 H9 107.1 . . ?
C8 C9 H9 107.1 . . ?
C8 C9 C11 114.05(11) . . ?
C20 C15 C14 119.11(13) . . ?
C16 C15 C14 122.20(13) . . ?
C16 C15 C20 118.68(13) . . ?
F1 C11 C9 109.34(10) . . ?
F1 C11 H11 109.6 . . ?
F1 C11 C12 108.56(11) . . ?
C9 C11 H11 109.6 . . ?
C12 C11 C9 110.10(11) . . ?
C12 C11 H11 109.6 . . ?
C13 C14 C15 121.06(13) . . ?
C13 C14 H14 119.5 . . ?
C15 C14 H14 119.5 . . ?
C15 C20 C19 118.89(14) . . ?
C21 C20 C15 118.76(13) . . ?
C21 C20 C19 122.35(13) . . ?
O3 C12 C13 122.35(13) . . ?
O3 C12 C11 119.81(12) . . ?
C13 C12 C11 117.81(11) . . ?
C7 C8 C9 113.40(11) . . ?
C7 C8 H8A 108.9 . . ?
C7 C8 H8B 108.9 . . ?
C9 C8 H8A 108.9 . . ?
C9 C8 H8B 108.9 . . ?
H8A C8 H8B 107.7 . . ?
C2 C3 H3 119.9 . . ?
C4 C3 C2 120.24(13) . . ?
C4 C3 H3 119.9 . . ?
C20 C21 H21 119.5 . . ?
C22 C21 C20 120.98(13) . . ?
C22 C21 H21 119.5 . . ?
C13 C22 H22 119.6 . . ?
C21 C22 C13 120.80(14) . . ?
C21 C22 H22 119.6 . . ?
C7 C6 H6 119.8 . . ?
C7 C6 C5 120.38(13) . . ?
C5 C6 H6 119.8 . . ?
C6 C5 H5 119.8 . . ?
C4 C5 C6 120.33(14) . . ?
C4 C5 H5 119.8 . . ?
C15 C16 H16 119.5 . . ?
C17 C16 C15 120.97(15) . . ?
C17 C16 H16 119.5 . . ?
C3 C4 H4 120.1 . . ?
C5 C4 C3 119.77(13) . . ?
C5 C4 H4 120.1 . . ?
C20 C19 H19 119.6 . . ?
C18 C19 C20 120.85(15) . . ?
C18 C19 H19 119.6 . . ?
O2 C10 H10A 109.5 . . ?
O2 C10 H10B 109.5 . . ?
O2 C10 H10C 109.5 . . ?
H10A C10 H10B 109.5 . . ?
H10A C10 H10C 109.5 . . ?
H10B C10 H10C 109.5 . . ?
C19 C18 H18 119.9 . . ?
C19 C18 C17 120.12(15) . . ?
C17 C18 H18 119.9 . . ?
C16 C17 C18 120.49(16) . . ?
C16 C17 H17 119.8 . . ?
C18 C17 H17 119.8 . . ?

loop_
_geom_bond_atom_site_label_1
_geom_bond_atom_site_label_2
_geom_bond_distance
_geom_bond_site_symmetry_2
_geom_bond_publ_flag
F1 C11 1.3926(15) . ?
O2 N1 1.4025(14) . ?
O2 C10 1.4321(18) . ?
O1 C1 1.2284(16) . ?
O3 C12 1.2113(17) . ?
N1 C1 1.3563(17) . ?
N1 C9 1.4582(16) . ?
C2 C1 1.4896(18) . ?
C2 C7 1.3947(18) . ?
C2 C3 1.3922(19) . ?
C13 C14 1.374(2) . ?
C13 C12 1.4904(19) . ?
C13 C22 1.4159(19) . ?
C7 C8 1.5031(18) . ?
C7 C6 1.3863(19) . ?
C9 H9 0.9900 . ?
C9 C11 1.5339(19) . ?
C9 C8 1.5264(19) . ?
C15 C14 1.4163(19) . ?
C15 C20 1.4155(19) . ?
C15 C16 1.413(2) . ?
C11 H11 0.9900 . ?
C11 C12 1.5296(19) . ?
C14 H14 0.9400 . ?
C20 C21 1.414(2) . ?
C20 C19 1.418(2) . ?
C8 H8A 0.9800 . ?
C8 H8B 0.9800 . ?
C3 H3 0.9400 . ?
C3 C4 1.383(2) . ?
C21 H21 0.9400 . ?
C21 C22 1.362(2) . ?
C22 H22 0.9400 . ?
C6 H6 0.9400 . ?
C6 C5 1.388(2) . ?
C5 H5 0.9400 . ?
C5 C4 1.381(2) . ?
C16 H16 0.9400 . ?
C16 C17 1.362(2) . ?
C4 H4 0.9400 . ?
C19 H19 0.9400 . ?
C19 C18 1.362(3) . ?
C10 H10A 0.9700 . ?
C10 H10B 0.9700 . ?
C10 H10C 0.9700 . ?
C18 H18 0.9400 . ?
C18 C17 1.404(3) . ?
C17 H17 0.9400 . ?

loop_
_geom_torsion_atom_site_label_1
_geom_torsion_atom_site_label_2
_geom_torsion_atom_site_label_3
_geom_torsion_atom_site_label_4
_geom_torsion
_geom_torsion_site_symmetry_1
_geom_torsion_site_symmetry_2
_geom_torsion_site_symmetry_3
_geom_torsion_site_symmetry_4
_geom_torsion_publ_flag
F1 C11 C12 O3 22.85(18) . . . . ?
F1 C11 C12 C13 -159.03(11) . . . . ?
O2 N1 C1 O1 13.03(19) . . . . ?
O2 N1 C1 C2 -167.12(11) . . . . ?
O2 N1 C9 C11 66.35(14) . . . . ?
O2 N1 C9 C8 -166.35(10) . . . . ?
N1 C9 C11 F1 80.31(13) . . . . ?
N1 C9 C11 C12 -160.50(10) . . . . ?
N1 C9 C8 C7 -41.93(16) . . . . ?
C2 C7 C8 C9 30.64(18) . . . . ?
C2 C7 C6 C5 -0.6(2) . . . . ?
C2 C3 C4 C5 -0.4(2) . . . . ?
C1 N1 C9 C11 -94.33(16) . . . . ?
C1 N1 C9 C8 32.97(19) . . . . ?
C1 C2 C7 C8 -3.9(2) . . . . ?
C1 C2 C7 C6 -179.27(13) . . . . ?
C1 C2 C3 C4 179.78(14) . . . . ?
C7 C2 C1 O1 170.55(13) . . . . ?
C7 C2 C1 N1 -9.30(19) . . . . ?
C7 C2 C3 C4 0.2(2) . . . . ?
C7 C6 C5 C4 0.4(2) . . . . ?
C9 N1 C1 O1 173.00(13) . . . . ?
C9 N1 C1 C2 -7.1(2) . . . . ?
C9 C11 C12 O3 -96.81(16) . . . . ?
C9 C11 C12 C13 81.31(15) . . . . ?
C15 C20 C21 C22 -1.7(2) . . . . ?
C15 C20 C19 C18 -1.1(2) . . . . ?
C15 C16 C17 C18 0.0(3) . . . . ?
C11 C9 C8 C7 83.99(14) . . . . ?
C14 C13 C12 O3 -176.00(14) . . . . ?
C14 C13 C12 C11 5.9(2) . . . . ?
C14 C13 C22 C21 1.5(2) . . . . ?
C14 C15 C20 C21 2.3(2) . . . . ?
C14 C15 C20 C19 -177.75(13) . . . . ?
C14 C15 C16 C17 178.25(16) . . . . ?
C20 C15 C14 C13 -1.0(2) . . . . ?
C20 C15 C16 C17 -0.6(2) . . . . ?
C20 C21 C22 C13 -0.2(2) . . . . ?
C20 C19 C18 C17 0.4(3) . . . . ?
C12 C13 C14 C15 177.74(13) . . . . ?
C12 C13 C22 C21 -177.20(14) . . . . ?
C8 C7 C6 C5 -175.93(14) . . . . ?
C8 C9 C11 F1 -44.53(15) . . . . ?
C8 C9 C11 C12 74.67(14) . . . . ?
C3 C2 C1 O1 -9.0(2) . . . . ?
C3 C2 C1 N1 171.12(13) . . . . ?
C3 C2 C7 C8 175.72(13) . . . . ?
C3 C2 C7 C6 0.3(2) . . . . ?
C21 C20 C19 C18 178.92(15) . . . . ?
C22 C13 C14 C15 -0.9(2) . . . . ?
C22 C13 C12 O3 2.6(2) . . . . ?
C22 C13 C12 C11 -175.45(13) . . . . ?
C6 C7 C8 C9 -154.03(13) . . . . ?
C6 C5 C4 C3 0.1(3) . . . . ?
C16 C15 C14 C13 -179.87(14) . . . . ?
C16 C15 C20 C21 -178.83(14) . . . . ?
C16 C15 C20 C19 1.2(2) . . . . ?
C19 C20 C21 C22 178.32(15) . . . . ?
C19 C18 C17 C16 0.2(3) . . . . ?
C10 O2 N1 C1 -101.61(14) . . . . ?
C10 O2 N1 C9 95.47(13) . . . . ?
